data_2220083
loop_
_publ_author_name
'An, Zhe'
'Niu, Xian-Chun'

_publ_section_title
;
 Bis(\m-biphenyl-2,2'-dicarboxylato)bis[(2,2'-bipyridine)cobalt(II)]
;
_journal_coeditor_code BI2316
_journal_issue 12
_journal_name_full 'Acta Crystallographica Section E'
_journal_page_first m1556
_journal_paper_doi 10.1107/S1600536808037288
_journal_volume 64
_journal_year 2008
_chemical_formula_iupac '[Co2 (C14 H8 O4)2 (C10 H8 N2)2]'
_chemical_formula_moiety 'C48 H32 Co2 N4 O8'
_chemical_formula_sum 'C48 H32 Co2 N4 O8'
_chemical_formula_weight 910.64
_chemical_name_systematic
;
Bis(\m-biphenyl-2,2'-dicarboxylato)bis[(2,2'-bipyridine)cobalt(II)]
;
_space_group_IT_number 14
_symmetry_cell_setting monoclinic
_symmetry_space_group_name_Hall '-P 2yn'
_symmetry_space_group_name_H-M 'P 1 21/n 1'
_atom_sites_solution_hydrogens geom
_atom_sites_solution_primary direct
_atom_sites_solution_secondary difmap
_audit_creation_method SHELXL-97
_cell_angle_alpha 90.00
_cell_angle_beta 102.90(2)
_cell_angle_gamma 90.00
_cell_formula_units_Z 2
_cell_length_a 11.236(2)
_cell_length_b 13.198(2)
_cell_length_c 13.393(2)
_cell_measurement_reflns_used 3408
_cell_measurement_temperature 296(2)
_cell_measurement_theta_max 25.00
_cell_measurement_theta_min 2.14
_cell_volume 1936.0(6)
_computing_cell_refinement 'SAINT-Plus (Bruker, 2001)'
_computing_data_collection 'APEX2 (Bruker, 2004)'
_computing_data_reduction 'SAINT-Plus (Bruker, 2001)'
_computing_molecular_graphics 'SHELXTL (Sheldrick, 2008)'
_computing_publication_material 'SHELXTL (Sheldrick, 2008)'
_computing_structure_refinement 'SHELXL97 (Sheldrick, 2008)'
_computing_structure_solution 'SHELXS97 (Sheldrick, 2008)'
_diffrn_ambient_temperature 296(2)
_diffrn_measured_fraction_theta_full 1.000
_diffrn_measured_fraction_theta_max 1.000
_diffrn_measurement_device_type 'Bruker APEXII CCD'
_diffrn_measurement_method '\f and \w'
_diffrn_radiation_monochromator graphite
_diffrn_radiation_source 'fine-focus sealed tube'
_diffrn_radiation_type MoK\a
_diffrn_radiation_wavelength 0.71073
_diffrn_reflns_av_R_equivalents 0.0403
_diffrn_reflns_av_sigmaI/netI 0.0458
_diffrn_reflns_limit_h_max 13
_diffrn_reflns_limit_h_min -13
_diffrn_reflns_limit_k_max 15
_diffrn_reflns_limit_k_min -15
_diffrn_reflns_limit_l_max 7
_diffrn_reflns_limit_l_min -15
_diffrn_reflns_number 10081
_diffrn_reflns_theta_full 25.00
_diffrn_reflns_theta_max 25.00
_diffrn_reflns_theta_min 2.14
_diffrn_standards_number 0
_exptl_absorpt_coefficient_mu 0.923
_exptl_absorpt_correction_T_max 0.830
_exptl_absorpt_correction_T_min 0.715
_exptl_absorpt_correction_type multi-scan
_exptl_absorpt_process_details '(SADABS; Bruker, 2001)'
_exptl_crystal_colour red
_exptl_crystal_density_diffrn 1.562
_exptl_crystal_density_method 'not measured'
_exptl_crystal_description block
_exptl_crystal_F_000 932
_exptl_crystal_size_max 0.39
_exptl_crystal_size_mid 0.27
_exptl_crystal_size_min 0.21
_refine_diff_density_max 0.233
_refine_diff_density_min -0.276
_refine_ls_extinction_method none
_refine_ls_goodness_of_fit_ref 0.997
_refine_ls_hydrogen_treatment noref
_refine_ls_matrix_type full
_refine_ls_number_parameters 280
_refine_ls_number_reflns 3408
_refine_ls_number_restraints 0
_refine_ls_restrained_S_all 0.997
_refine_ls_R_factor_all 0.0527
_refine_ls_R_factor_gt 0.0350
_refine_ls_shift/su_max 0.005
_refine_ls_shift/su_mean 0.001
_refine_ls_structure_factor_coef Fsqd
_refine_ls_weighting_details 'calc w=1/[\s^2^(Fo^2^)+(0.049P)^2^+0.1211P] where P=(Fo^2^+2Fc^2^)/3'
_refine_ls_weighting_scheme calc
_refine_ls_wR_factor_gt 0.0843
_refine_ls_wR_factor_ref 0.0932
_reflns_number_gt 2591
_reflns_number_total 3408
_reflns_threshold_expression I>2\s(I)
_cod_data_source_file bi2316.cif
_cod_data_source_block I
_cod_original_cell_volume 1936.1(5)
_cod_original_sg_symbol_H-M 'P 21/n'
_cod_database_code 2220083
_cod_database_fobs_code 2220083

loop_
_symmetry_equiv_pos_as_xyz
'x, y, z'
'-x+1/2, y+1/2, -z+1/2'
'-x, -y, -z'
'x-1/2, -y-1/2, z-1/2'

loop_
_atom_site_type_symbol
_atom_site_label
_atom_site_fract_x
_atom_site_fract_y
_atom_site_fract_z
_atom_site_U_iso_or_equiv
_atom_site_adp_type
_atom_site_calc_flag
_atom_site_refinement_flags
_atom_site_occupancy
Co Co1 0.69884(3) 0.33942(2) 0.55976(3) 0.0362(8) Uani d . 1
C C1 0.4768(3) 0.3112(2) 0.5772(2) 0.0376(7) Uani d . 1
C C2 0.3402(2) 0.30053(19) 0.5493(2) 0.0340(6) Uani d . 1
C C3 0.2858(3) 0.2453(2) 0.4630(2) 0.0432(7) Uani d . 1
H H3 0.3352 0.2114 0.4268 0.052 Uiso calc R 1
C C4 0.1603(3) 0.2389(2) 0.4292(2) 0.0479(8) Uani d . 1
H H4 0.1263 0.2007 0.3715 0.057 Uiso calc R 1
C C5 0.0866(3) 0.2894(2) 0.4814(2) 0.0466(8) Uani d . 1
H H5 0.0021 0.2864 0.4591 0.056 Uiso calc R 1
C C6 0.1389(3) 0.3447(2) 0.5672(2) 0.0420(7) Uani d . 1
H H6 0.0882 0.3789 0.6021 0.050 Uiso calc R 1
C C7 0.2648(2) 0.35125(19) 0.6036(2) 0.0341(6) Uani d . 1
C C8 0.7126(2) 0.4230(2) 0.3940(2) 0.0368(7) Uani d . 1
C C9 0.6933(2) 0.4851(2) 0.2986(2) 0.0344(6) Uani d . 1
C C10 0.6914(2) 0.5897(2) 0.2997(2) 0.0331(6) Uani d . 1
C C11 0.6643(3) 0.6406(2) 0.2068(2) 0.0427(7) Uani d . 1
H H11 0.6649 0.7111 0.2066 0.051 Uiso calc R 1
C C12 0.6363(3) 0.5892(2) 0.1142(2) 0.0483(8) Uani d . 1
H H12 0.6156 0.6251 0.0530 0.058 Uiso calc R 1
C C13 0.6393(3) 0.4859(2) 0.1133(2) 0.0477(8) Uani d . 1
H H13 0.6215 0.4506 0.0516 0.057 Uiso calc R 1
C C14 0.6691(3) 0.4344(2) 0.2050(2) 0.0417(7) Uani d . 1
H H14 0.6732 0.3641 0.2044 0.050 Uiso calc R 1
C C15 0.8778(3) 0.4946(2) 0.6591(2) 0.0466(8) Uani d . 1
H H15 0.8341 0.5399 0.6116 0.056 Uiso calc R 1
C C16 0.9763(3) 0.5291(3) 0.7318(3) 0.0563(9) Uani d . 1
H H16 0.9998 0.5967 0.7320 0.068 Uiso calc R 1
C C17 1.0395(3) 0.4634(3) 0.8038(3) 0.0573(9) Uani d . 1
H H17 1.1048 0.4862 0.8543 0.069 Uiso calc R 1
C C18 1.0053(3) 0.3639(3) 0.8004(2) 0.0515(8) Uani d . 1
H H18 1.0474 0.3180 0.8481 0.062 Uiso calc R 1
C C19 0.9069(2) 0.3323(2) 0.7249(2) 0.0395(7) Uani d . 1
C C20 0.8635(2) 0.2279(2) 0.7100(2) 0.0384(7) Uani d . 1
C C21 0.9169(3) 0.1475(3) 0.7677(3) 0.0558(9) Uani d . 1
H H21 0.9813 0.1576 0.8238 0.067 Uiso calc R 1
C C22 0.8741(3) 0.0524(3) 0.7416(3) 0.0638(10) Uani d . 1
H H22 0.9100 -0.0032 0.7792 0.077 Uiso calc R 1
C C23 0.7776(3) 0.0393(2) 0.6593(3) 0.0611(10) Uani d . 1
H H23 0.7492 -0.0255 0.6396 0.073 Uiso calc R 1
C C24 0.7238(3) 0.1219(2) 0.6068(3) 0.0512(8) Uani d . 1
H H24 0.6560 0.1132 0.5531 0.061 Uiso calc R 1
N N1 0.8438(2) 0.39788(17) 0.65536(17) 0.0389(6) Uani d . 1
N N2 0.7664(2) 0.21450(17) 0.63096(18) 0.0400(6) Uani d . 1
O O1 0.53335(17) 0.28601(15) 0.50773(15) 0.0449(5) Uani d . 1
O O2 0.53139(18) 0.34378(16) 0.66074(17) 0.0561(6) Uani d . 1
O O3 0.7602(2) 0.33887(15) 0.39642(18) 0.0615(7) Uani d . 1
O O4 0.67220(18) 0.45631(14) 0.46882(15) 0.0419(5) Uani d . 1

loop_
_atom_site_aniso_label
_atom_site_aniso_U_11
_atom_site_aniso_U_22
_atom_site_aniso_U_33
_atom_site_aniso_U_12
_atom_site_aniso_U_13
_atom_site_aniso_U_23
Co1 0.0383(19) 0.0317(18) 0.0364(19) 0.0024(15) 0.0038(15) -0.0010(15)
C1 0.0442(17) 0.0298(15) 0.0383(17) -0.0005(13) 0.0083(15) -0.0045(13)
C2 0.0371(15) 0.0266(14) 0.0379(17) -0.0029(12) 0.0076(13) -0.0027(12)
C3 0.0447(18) 0.0380(17) 0.0477(19) -0.0056(13) 0.0124(15) -0.0125(14)
C4 0.0467(18) 0.0432(17) 0.050(2) -0.0131(15) 0.0029(16) -0.0116(15)
C5 0.0365(16) 0.0453(18) 0.054(2) -0.0079(14) 0.0016(16) -0.0012(16)
C6 0.0369(16) 0.0431(17) 0.0467(19) -0.0014(14) 0.0106(14) -0.0031(15)
C7 0.0364(15) 0.0271(14) 0.0370(16) -0.0039(12) 0.0045(13) 0.0022(12)
C8 0.0388(16) 0.0325(16) 0.0370(17) 0.0033(13) 0.0040(14) -0.0015(13)
C9 0.0343(15) 0.0353(15) 0.0324(16) 0.0019(12) 0.0050(13) 0.0012(13)
C10 0.0306(14) 0.0333(15) 0.0347(16) 0.0017(12) 0.0060(13) -0.0009(13)
C11 0.0490(18) 0.0375(16) 0.0417(18) 0.0070(13) 0.0103(15) 0.0072(14)
C12 0.0558(19) 0.055(2) 0.0330(17) 0.0089(16) 0.0067(15) 0.0071(15)
C13 0.0503(18) 0.058(2) 0.0329(17) 0.0039(16) 0.0044(15) -0.0060(15)
C14 0.0448(17) 0.0371(16) 0.0405(18) 0.0011(13) 0.0041(15) -0.0048(14)
C15 0.0478(18) 0.0430(18) 0.0472(19) -0.0048(15) 0.0067(16) 0.0030(15)
C16 0.054(2) 0.056(2) 0.058(2) -0.0192(17) 0.0091(18) -0.0071(18)
C17 0.0416(18) 0.078(3) 0.048(2) -0.0164(18) 0.0013(16) -0.0016(19)
C18 0.0378(17) 0.070(2) 0.0420(19) -0.0044(16) -0.0002(15) 0.0102(16)
C19 0.0322(15) 0.0532(18) 0.0326(16) 0.0027(14) 0.0059(13) 0.0054(14)
C20 0.0358(15) 0.0466(17) 0.0337(16) 0.0079(13) 0.0099(14) 0.0081(14)
C21 0.0496(19) 0.059(2) 0.057(2) 0.0149(17) 0.0072(17) 0.0198(17)
C22 0.061(2) 0.051(2) 0.082(3) 0.0163(18) 0.023(2) 0.028(2)
C23 0.068(2) 0.0381(19) 0.079(3) 0.0010(17) 0.021(2) 0.0111(18)
C24 0.057(2) 0.0408(18) 0.056(2) -0.0040(16) 0.0150(17) 0.0012(16)
N1 0.0384(13) 0.0417(15) 0.0352(14) 0.0009(11) 0.0056(11) 0.0031(11)
N2 0.0421(14) 0.0380(14) 0.0397(15) 0.0009(11) 0.0087(12) 0.0045(11)
O1 0.0396(11) 0.0581(14) 0.0366(12) 0.0006(10) 0.0072(10) -0.0038(10)
O2 0.0415(12) 0.0719(15) 0.0515(14) -0.0037(11) 0.0030(11) -0.0269(12)
O3 0.0940(18) 0.0411(13) 0.0539(14) 0.0263(12) 0.0263(14) 0.0070(11)
O4 0.0513(12) 0.0396(11) 0.0350(11) 0.0073(9) 0.0101(10) 0.0016(9)

loop_
_atom_type_symbol
_atom_type_description
_atom_type_scat_dispersion_real
_atom_type_scat_dispersion_imag
_atom_type_scat_source
C C 0.0033 0.0016 'International Tables Vol C Tables 4.2.6.8 and 6.1.1.4'
H H 0.0000 0.0000 'International Tables Vol C Tables 4.2.6.8 and 6.1.1.4'
N N 0.0061 0.0033 'International Tables Vol C Tables 4.2.6.8 and 6.1.1.4'
O O 0.0106 0.0060 'International Tables Vol C Tables 4.2.6.8 and 6.1.1.4'
Co Co 0.3494 0.9721 'International Tables Vol C Tables 4.2.6.8 and 6.1.1.4'

loop_
_geom_angle_atom_site_label_1
_geom_angle_atom_site_label_2
_geom_angle_atom_site_label_3
_geom_angle_site_symmetry_3
_geom_angle
O4 Co1 O1 . 93.51(8)
O4 Co1 N2 . 162.73(9)
O1 Co1 N2 . 95.93(9)
O4 Co1 N1 . 94.86(9)
O1 Co1 N1 . 160.30(9)
N2 Co1 N1 . 80.88(9)
O4 Co1 C8 . 29.68(8)
O1 Co1 C8 . 94.82(9)
N2 Co1 C8 . 134.56(9)
N1 Co1 C8 . 101.27(9)
O2 C1 O1 . 121.7(3)
O2 C1 C2 . 122.2(3)
O1 C1 C2 . 116.1(2)
C3 C2 C7 . 118.5(2)
C3 C2 C1 . 119.5(3)
C7 C2 C1 . 121.9(2)
C4 C3 C2 . 122.2(3)
C4 C3 H3 . 118.9
C2 C3 H3 . 118.9
C5 C4 C3 . 119.4(3)
C5 C4 H4 . 120.3
C3 C4 H4 . 120.3
C4 C5 C6 . 119.3(3)
C4 C5 H5 . 120.3
C6 C5 H5 . 120.3
C5 C6 C7 . 122.4(3)
C5 C6 H6 . 118.8
C7 C6 H6 . 118.8
C6 C7 C2 . 118.2(3)
C6 C7 C10 3_666 116.6(3)
C2 C7 C10 3_666 125.2(2)
O3 C8 O4 . 121.5(3)
O3 C8 C9 . 119.8(3)
O4 C8 C9 . 118.5(2)
O3 C8 Co1 . 72.13(17)
O4 C8 Co1 . 49.52(13)
C9 C8 Co1 . 166.2(2)
C10 C9 C14 . 119.3(3)
C10 C9 C8 . 122.7(3)
C14 C9 C8 . 117.9(2)
C9 C10 C11 . 118.4(3)
C9 C10 C7 3_666 121.8(2)
C11 C10 C7 3_666 119.2(2)
C12 C11 C10 . 121.7(3)
C12 C11 H11 . 119.1
C10 C11 H11 . 119.1
C13 C12 C11 . 119.7(3)
C13 C12 H12 . 120.1
C11 C12 H12 . 120.1
C12 C13 C14 . 119.1(3)
C12 C13 H13 . 120.5
C14 C13 H13 . 120.5
C13 C14 C9 . 121.7(3)
C13 C14 H14 . 119.2
C9 C14 H14 . 119.2
N1 C15 C16 . 121.5(3)
N1 C15 H15 . 119.2
C16 C15 H15 . 119.2
C17 C16 C15 . 119.7(3)
C17 C16 H16 . 120.1
C15 C16 H16 . 120.1
C18 C17 C16 . 119.1(3)
C18 C17 H17 . 120.5
C16 C17 H17 . 120.5
C17 C18 C19 . 119.1(3)
C17 C18 H18 . 120.4
C19 C18 H18 . 120.4
N1 C19 C18 . 121.4(3)
N1 C19 C20 . 113.7(2)
C18 C19 C20 . 124.8(3)
N2 C20 C21 . 121.1(3)
N2 C20 C19 . 114.6(2)
C21 C20 C19 . 124.3(3)
C22 C21 C20 . 119.0(3)
C22 C21 H21 . 120.5
C20 C21 H21 . 120.5
C21 C22 C23 . 119.5(3)
C21 C22 H22 . 120.2
C23 C22 H22 . 120.2
C24 C23 C22 . 119.5(3)
C24 C23 H23 . 120.2
C22 C23 H23 . 120.2
N2 C24 C23 . 121.1(3)
N2 C24 H24 . 119.5
C23 C24 H24 . 119.5
C15 N1 C19 . 119.1(3)
C15 N1 Co1 . 125.7(2)
C19 N1 Co1 . 115.06(19)
C24 N2 C20 . 119.7(3)
C24 N2 Co1 . 125.0(2)
C20 N2 Co1 . 115.23(18)
C1 O1 Co1 . 103.46(17)
C8 O4 Co1 . 100.80(16)

loop_
_geom_bond_atom_site_label_1
_geom_bond_atom_site_label_2
_geom_bond_site_symmetry_2
_geom_bond_distance
Co1 O4 . 1.9469(18)
Co1 O1 . 1.9651(19)
Co1 N2 . 1.970(2)
Co1 N1 . 1.989(2)
Co1 C8 . 2.514(3)
C1 O2 . 1.228(3)
C1 O1 . 1.281(3)
C1 C2 . 1.503(4)
C2 C3 . 1.388(4)
C2 C7 . 1.404(4)
C3 C4 . 1.384(4)
C3 H3 . 0.930
C4 C5 . 1.370(4)
C4 H4 . 0.930
C5 C6 . 1.378(4)
C5 H5 . 0.930
C6 C7 . 1.392(4)
C6 H6 . 0.930
C7 C10 3_666 1.497(4)
C8 O3 . 1.230(3)
C8 O4 . 1.267(3)
C8 C9 . 1.493(4)
C9 C10 . 1.380(4)
C9 C14 . 1.393(4)
C10 C11 . 1.387(4)
C10 C7 3_666 1.497(4)
C11 C12 . 1.386(4)
C11 H11 . 0.930
C12 C13 . 1.365(4)
C12 H12 . 0.930
C13 C14 . 1.377(4)
C13 H13 . 0.930
C14 H14 . 0.930
C15 N1 . 1.330(4)
C15 C16 . 1.378(4)
C15 H15 . 0.930
C16 C17 . 1.372(4)
C16 H16 . 0.930
C17 C18 . 1.366(4)
C17 H17 . 0.930
C18 C19 . 1.385(4)
C18 H18 . 0.930
C19 N1 . 1.351(3)
C19 C20 . 1.461(4)
C20 N2 . 1.351(3)
C20 C21 . 1.370(4)
C21 C22 . 1.360(5)
C21 H21 . 0.930
C22 C23 . 1.373(5)
C22 H22 . 0.930
C23 C24 . 1.364(4)
C23 H23 . 0.930
C24 N2 . 1.326(4)
C24 H24 . 0.930
